data_2230437
loop_
_publ_author_name
'Ha, Kwang'

_publ_section_title
;
 <i>cis</i>-(Acetonitrile-\k<i>N</i>)aquabis(2,2'-bipyrimidine-\k^2^<i>N</i>^1^,<i>N</i>^1'^)manganese(II)
 <i>cis</i>-diaquabis(2,2'-bipyrimidine-\k^2^<i>N</i>^1^,<i>N</i>^1'^)manganese(II)
 tetrakis(perchlorate) dihydrate
;
_journal_coeditor_code OM2423
_journal_issue 6
_journal_name_full 'Acta Crystallographica Section E'
_journal_page_first m656
_journal_page_last m657
_journal_paper_doi 10.1107/S1600536811015388
_journal_volume 67
_journal_year 2011
_chemical_formula_iupac '[Mn (C2 H3 N) (C8 H6 N4)2 (H2 O)] [Mn (C8 H6 N4)2 (H2 O)2] (Cl O4)4, 2H2 O'
_chemical_formula_moiety 'C16 H16 Mn N8 O2 2+, C18 H17 Mn N9 O 2+, 4(Cl O4 -), 2(H2 O)'
_chemical_formula_sum 'C34 H37 Cl4 Mn2 N17 O21'
_chemical_formula_weight 1271.49
_chemical_name_systematic
;
<i>cis</i>-(Acetonitrile-\k<i>N</i>)aquabis(2,2'-bipyrimidine-
\k^2^<i>N</i>^1^,<i>N</i>^1'^)manganese(II)
<i>cis</i>-diaquabis(2,2'-bipyrimidine-
\k^2^<i>N</i>^1^,<i>N</i>^1'^)manganese(II) tetrakis(perchlorate) dihydrate
;
_space_group_IT_number 2
_symmetry_cell_setting triclinic
_symmetry_space_group_name_Hall '-P 1'
_symmetry_space_group_name_H-M 'P -1'
_atom_sites_solution_hydrogens geom
_atom_sites_solution_primary direct
_atom_sites_solution_secondary difmap
_cell_angle_alpha 111.201(3)
_cell_angle_beta 104.147(3)
_cell_angle_gamma 91.419(2)
_cell_formula_units_Z 2
_cell_length_a 12.0386(5)
_cell_length_b 13.1878(6)
_cell_length_c 17.5378(8)
_cell_measurement_reflns_used 3208
_cell_measurement_temperature 200(2)
_cell_measurement_theta_max 23.03
_cell_measurement_theta_min 2.27
_cell_volume 2497.4(2)
_computing_cell_refinement 'SAINT (Bruker, 2000)'
_computing_data_collection 'SMART (Bruker, 2000)'
_computing_data_reduction 'SAINT (Bruker, 2000)'
_computing_molecular_graphics 'ORTEP-3 (Farrugia, 1997) and PLATON (Spek, 2009)'
_computing_publication_material 'SHELXL97 (Sheldrick, 2008)'
_computing_structure_refinement 'SHELXL97 (Sheldrick, 2008)'
_computing_structure_solution 'SHELXS97 (Sheldrick, 2008)'
_diffrn_ambient_temperature 200(2)
_diffrn_measured_fraction_theta_full 0.985
_diffrn_measured_fraction_theta_max 0.985
_diffrn_measurement_device_type 'Bruker SMART 1000 CCD'
_diffrn_measurement_method '\f and \w'
_diffrn_radiation_monochromator graphite
_diffrn_radiation_source 'fine-focus sealed tube'
_diffrn_radiation_type MoK\a
_diffrn_radiation_wavelength 0.71073
_diffrn_reflns_av_R_equivalents 0.0519
_diffrn_reflns_av_sigmaI/netI 0.1307
_diffrn_reflns_limit_h_max 16
_diffrn_reflns_limit_h_min -15
_diffrn_reflns_limit_k_max 17
_diffrn_reflns_limit_k_min -17
_diffrn_reflns_limit_l_max 23
_diffrn_reflns_limit_l_min -13
_diffrn_reflns_number 18759
_diffrn_reflns_theta_full 28.28
_diffrn_reflns_theta_max 28.28
_diffrn_reflns_theta_min 1.76
_diffrn_standards_decay_% 0
_diffrn_standards_interval_count 0
_diffrn_standards_interval_time 0
_diffrn_standards_number 0
_exptl_absorpt_coefficient_mu 0.815
_exptl_absorpt_correction_T_max 0.899
_exptl_absorpt_correction_T_min 0.765
_exptl_absorpt_correction_type multi-scan
_exptl_absorpt_process_details '(SADABS; Bruker, 2000)'
_exptl_crystal_colour 'pale yellow'
_exptl_crystal_density_diffrn 1.691
_exptl_crystal_density_method 'not measured'
_exptl_crystal_description block
_exptl_crystal_F_000 1292
_exptl_crystal_size_max 0.24
_exptl_crystal_size_mid 0.21
_exptl_crystal_size_min 0.13
_refine_diff_density_max 1.014
_refine_diff_density_min -0.609
_refine_ls_extinction_method none
_refine_ls_goodness_of_fit_ref 1.005
_refine_ls_hydrogen_treatment constr
_refine_ls_matrix_type full
_refine_ls_number_parameters 718
_refine_ls_number_reflns 12197
_refine_ls_number_restraints 0
_refine_ls_restrained_S_all 1.005
_refine_ls_R_factor_all 0.1833
_refine_ls_R_factor_gt 0.0818
_refine_ls_shift/su_max 0.000
_refine_ls_shift/su_mean 0.000
_refine_ls_structure_factor_coef Fsqd
_refine_ls_weighting_details 'calc w=1/[\s^2^(Fo^2^)+(0.1047P)^2^] where P=(Fo^2^+2Fc^2^)/3'
_refine_ls_weighting_scheme calc
_refine_ls_wR_factor_gt 0.1811
_refine_ls_wR_factor_ref 0.2533
_reflns_number_gt 5402
_reflns_number_total 12197
_reflns_threshold_expression I>2\s(I)
_cod_data_source_file om2423.cif
_cod_data_source_block I
_cod_original_cell_volume 2497.37(19)
_cod_database_code 2230437
_cod_database_fobs_code 2230437

loop_
_symmetry_equiv_pos_as_xyz
'x, y, z'
'-x, -y, -z'

loop_
_atom_site_type_symbol
_atom_site_label
_atom_site_fract_x
_atom_site_fract_y
_atom_site_fract_z
_atom_site_U_iso_or_equiv
_atom_site_adp_type
_atom_site_calc_flag
_atom_site_refinement_flags
_atom_site_occupancy
_atom_site_symmetry_multiplicity
_atom_site_disorder_assembly
_atom_site_disorder_group
Mn Mn1 0.24790(7) 0.60902(8) 0.39169(6) 0.0372(3) Uani d . 1 1 . .
O O1 0.2664(3) 0.6133(3) 0.5198(3) 0.0432(11) Uani d . 1 1 . .
H H1A 0.3205 0.5802 0.5356 0.065 Uiso d R 1 1 . .
H H1B 0.2764 0.6812 0.5477 0.065 Uiso d R 1 1 . .
N N1 0.1739(4) 0.6075(4) 0.2598(3) 0.0364(12) Uani d . 1 1 . .
N N2 -0.0030(4) 0.5887(4) 0.1555(3) 0.0441(13) Uani d . 1 1 . .
N N3 -0.1202(4) 0.5380(4) 0.2547(3) 0.0396(12) Uani d . 1 1 . .
N N4 0.0595(4) 0.5495(4) 0.3538(3) 0.0362(12) Uani d . 1 1 . .
N N5 0.3165(4) 0.4446(4) 0.3495(3) 0.0368(12) Uani d . 1 1 . .
N N6 0.4890(4) 0.3620(4) 0.3555(3) 0.0429(13) Uani d . 1 1 . .
N N7 0.6126(4) 0.5630(4) 0.4485(3) 0.0393(12) Uani d . 1 1 . .
N N8 0.4414(4) 0.6449(4) 0.4233(3) 0.0355(12) Uani d . 1 1 . .
N N9 0.2262(5) 0.7817(5) 0.4347(4) 0.0513(15) Uani d . 1 1 . .
C C1 0.2310(6) 0.6318(6) 0.2120(5) 0.0525(18) Uani d . 1 1 . .
H H1 0.3127 0.6474 0.2315 0.063 Uiso calc R 1 1 . .
C C2 0.1743(7) 0.6353(7) 0.1334(5) 0.068(2) Uani d . 1 1 . .
H H2 0.2159 0.6518 0.0989 0.081 Uiso calc R 1 1 . .
C C3 0.0567(6) 0.6138(6) 0.1085(5) 0.058(2) Uani d . 1 1 . .
H H3 0.0159 0.6168 0.0558 0.069 Uiso calc R 1 1 . .
C C4 0.0589(5) 0.5865(5) 0.2290(4) 0.0358(14) Uani d . 1 1 . .
C C5 -0.0048(5) 0.5562(5) 0.2814(4) 0.0333(13) Uani d . 1 1 . .
C C6 -0.1735(5) 0.5090(5) 0.3031(4) 0.0443(16) Uani d . 1 1 . .
H H6 -0.2555 0.4963 0.2862 0.053 Uiso calc R 1 1 . .
C C7 -0.1166(5) 0.4966(6) 0.3754(4) 0.0546(19) Uani d . 1 1 . .
H H7 -0.1560 0.4737 0.4083 0.065 Uiso calc R 1 1 . .
C C8 0.0035(5) 0.5196(6) 0.3986(5) 0.0553(19) Uani d . 1 1 . .
H H8 0.0465 0.5132 0.4494 0.066 Uiso calc R 1 1 . .
C C9 0.2540(5) 0.3463(5) 0.3085(4) 0.0438(16) Uani d . 1 1 . .
H H9 0.1721 0.3410 0.2927 0.053 Uiso calc R 1 1 . .
C C10 0.3062(6) 0.2534(6) 0.2891(4) 0.0526(18) Uani d . 1 1 . .
H H10 0.2623 0.1830 0.2597 0.063 Uiso calc R 1 1 . .
C C11 0.4237(6) 0.2647(6) 0.3134(4) 0.0509(18) Uani d . 1 1 . .
H H11 0.4611 0.2005 0.2997 0.061 Uiso calc R 1 1 . .
C C12 0.4308(5) 0.4484(5) 0.3712(4) 0.0351(14) Uani d . 1 1 . .
C C13 0.4997(5) 0.5586(5) 0.4168(4) 0.0343(14) Uani d . 1 1 . .
C C14 0.6714(5) 0.6624(6) 0.4895(4) 0.0486(17) Uani d . 1 1 . .
H H14 0.7519 0.6686 0.5148 0.058 Uiso calc R 1 1 . .
C C15 0.6210(5) 0.7575(6) 0.4973(4) 0.0464(17) Uani d . 1 1 . .
H H15 0.6653 0.8278 0.5243 0.056 Uiso calc R 1 1 . .
C C16 0.5022(6) 0.7446(5) 0.4635(4) 0.0483(17) Uani d . 1 1 . .
H H16 0.4634 0.8076 0.4690 0.058 Uiso calc R 1 1 . .
C C17 0.1982(5) 0.8652(6) 0.4523(5) 0.0510(18) Uani d . 1 1 . .
C C18 0.1624(7) 0.9751(6) 0.4753(6) 0.092(3) Uani d . 1 1 . .
H H18A 0.2310 1.0300 0.5008 0.138 Uiso calc R 1 1 . .
H H18B 0.1169 0.9855 0.5163 0.138 Uiso calc R 1 1 . .
H H18C 0.1155 0.9835 0.4243 0.138 Uiso calc R 1 1 . .
Mn Mn2 0.73069(7) 0.84930(7) 0.08687(6) 0.0360(3) Uani d . 1 1 . .
O O2 0.7368(4) 0.8748(4) -0.0279(3) 0.0487(12) Uani d . 1 1 . .
H H2A 0.6912 0.9070 -0.0530 0.073 Uiso d R 1 1 . .
H H2B 0.7646 0.8323 -0.0652 0.073 Uiso d R 1 1 . .
O O3 0.7245(4) 0.6807(3) 0.0161(3) 0.0546(13) Uani d . 1 1 . .
H H3A 0.7333 0.6397 0.0438 0.082 Uiso d R 1 1 . .
H H3B 0.7067 0.6516 -0.0372 0.082 Uiso d R 1 1 . .
N N10 0.7711(4) 0.8189(4) 0.2094(3) 0.0375(12) Uani d . 1 1 . .
N N11 0.9225(5) 0.8194(4) 0.3254(4) 0.0501(15) Uani d . 1 1 . .
N N12 1.0769(5) 0.8875(5) 0.2568(4) 0.0594(17) Uani d . 1 1 . .
N N13 0.9206(4) 0.8974(4) 0.1473(3) 0.0408(13) Uani d . 1 1 . .
N N14 0.6835(4) 1.0226(4) 0.1326(3) 0.0377(12) Uani d . 1 1 . .
N N15 0.5259(5) 1.1271(5) 0.1331(4) 0.0480(14) Uani d . 1 1 . .
N N16 0.3769(4) 0.9390(5) 0.0614(3) 0.0473(14) Uani d . 1 1 . .
N N17 0.5367(4) 0.8376(4) 0.0686(3) 0.0375(12) Uani d . 1 1 . .
C C19 0.6952(6) 0.7861(5) 0.2431(4) 0.0462(16) Uani d . 1 1 . .
H H19 0.6153 0.7761 0.2149 0.055 Uiso calc R 1 1 . .
C C20 0.7279(7) 0.7664(5) 0.3158(4) 0.0513(18) Uani d . 1 1 . .
H H20 0.6738 0.7411 0.3384 0.062 Uiso calc R 1 1 . .
C C21 0.8441(7) 0.7857(5) 0.3543(4) 0.0541(19) Uani d . 1 1 . .
H H21 0.8699 0.7737 0.4057 0.065 Uiso calc R 1 1 . .
C C22 0.8816(5) 0.8349(5) 0.2529(4) 0.0402(15) Uani d . 1 1 . .
C C23 0.9659(5) 0.8756(5) 0.2170(4) 0.0399(15) Uani d . 1 1 . .
C C24 1.1476(6) 0.9293(7) 0.2243(6) 0.070(2) Uani d . 1 1 . .
H H24 1.2281 0.9400 0.2510 0.084 Uiso calc R 1 1 . .
C C25 1.1122(6) 0.9575(6) 0.1560(5) 0.056(2) Uani d . 1 1 . .
H H25 1.1650 0.9892 0.1360 0.067 Uiso calc R 1 1 . .
C C26 0.9945(5) 0.9374(5) 0.1170(4) 0.0474(17) Uani d . 1 1 . .
H H26 0.9660 0.9526 0.0673 0.057 Uiso calc R 1 1 . .
C C27 0.7571(6) 1.1148(5) 0.1646(4) 0.0459(16) Uani d . 1 1 . .
H H27 0.8378 1.1104 0.1753 0.055 Uiso calc R 1 1 . .
C C28 0.7185(6) 1.2159(6) 0.1824(5) 0.0538(18) Uani d . 1 1 . .
H H28 0.7708 1.2814 0.2046 0.065 Uiso calc R 1 1 . .
C C29 0.6023(7) 1.2183(6) 0.1669(5) 0.061(2) Uani d . 1 1 . .
H H29 0.5740 1.2875 0.1806 0.074 Uiso calc R 1 1 . .
C C30 0.5709(5) 1.0339(5) 0.1185(4) 0.0386(14) Uani d . 1 1 . .
C C31 0.4891(5) 0.9305(5) 0.0806(4) 0.0378(14) Uani d . 1 1 . .
C C32 0.3065(6) 0.8437(6) 0.0277(4) 0.0546(19) Uani d . 1 1 . .
H H32 0.2256 0.8457 0.0117 0.066 Uiso calc R 1 1 . .
C C33 0.3460(6) 0.7444(6) 0.0153(4) 0.0535(19) Uani d . 1 1 . .
H H33 0.2942 0.6788 -0.0060 0.064 Uiso calc R 1 1 . .
C C34 0.4637(5) 0.7432(5) 0.0351(4) 0.0408(15) Uani d . 1 1 . .
H H34 0.4941 0.6752 0.0250 0.049 Uiso calc R 1 1 . .
Cl Cl1 0.48977(13) 0.50530(13) 0.17253(10) 0.0410(4) Uani d . 1 1 . .
O O4 0.4008(4) 0.4218(4) 0.1592(3) 0.0647(14) Uani d . 1 1 . .
O O5 0.4494(4) 0.5679(5) 0.1233(4) 0.0745(16) Uani d . 1 1 . .
O O6 0.5876(4) 0.4560(4) 0.1486(3) 0.0668(15) Uani d . 1 1 . .
O O7 0.5234(5) 0.5730(5) 0.2605(3) 0.0773(17) Uani d . 1 1 . .
Cl Cl2 0.01877(14) 0.26540(14) 0.10338(10) 0.0466(4) Uani d . 1 1 . .
O O8 -0.0134(4) 0.3198(5) 0.1779(3) 0.0739(16) Uani d . 1 1 A .
O O9 -0.0433(5) 0.2906(6) 0.0345(4) 0.093(2) Uani d . 1 1 A .
O O10A -0.0218(13) 0.1481(6) 0.0770(5) 0.068(4) Uani d P 0.71(3) 1 A 1
O O11A 0.1384(7) 0.2815(11) 0.1164(6) 0.068(5) Uani d P 0.71(3) 1 A 1
O O10B 0.077(4) 0.178(2) 0.0996(19) 0.090(18) Uani d P 0.29(3) 1 A 2
O O11B 0.118(4) 0.356(4) 0.130(3) 0.144(16) Uani d P 0.29(3) 1 A 2
Cl Cl3 0.52009(15) 0.04352(15) 0.66585(13) 0.0599(5) Uani d . 1 1 . .
O O12 0.4138(6) 0.0080(8) 0.6096(6) 0.166(4) Uani d . 1 1 B .
O O13A 0.5402(8) 0.1556(9) 0.6816(7) 0.088(4) Uiso d P 0.613(14) 1 B 1
O O14A 0.6054(10) 0.0031(10) 0.6173(8) 0.104(4) Uiso d P 0.613(14) 1 B 1
O O15A 0.5443(13) 0.0240(11) 0.7396(9) 0.121(5) Uiso d P 0.613(14) 1 B 1
O O13B 0.5640(15) 0.1420(16) 0.7412(14) 0.104(7) Uiso d P 0.387(14) 1 B 2
O O14B 0.5893(11) -0.0398(11) 0.6507(9) 0.061(5) Uiso d P 0.387(14) 1 B 2
O O15B 0.447(2) 0.0083(19) 0.7173(16) 0.145(10) Uiso d P 0.387(14) 1 B 2
Cl Cl4 0.00909(15) 0.18921(14) 0.38159(12) 0.0522(5) Uani d . 1 1 . .
O O16A -0.0859(10) 0.1076(10) 0.3297(9) 0.081(4) Uiso d P 0.544(15) 1 C 1
O O17A 0.1037(12) 0.1561(12) 0.3431(11) 0.119(6) Uiso d P 0.544(15) 1 C 1
O O18A -0.0302(12) 0.2824(13) 0.3760(10) 0.122(6) Uiso d P 0.544(15) 1 C 1
O O19A 0.0411(15) 0.1971(17) 0.4642(12) 0.162(8) Uiso d P 0.544(15) 1 C 1
O O16B -0.0760(10) 0.0984(10) 0.3678(9) 0.060(4) Uiso d P 0.456(15) 1 C 2
O O17B 0.1208(11) 0.1573(11) 0.4020(10) 0.080(5) Uiso d P 0.456(15) 1 C 2
O O18B 0.0048(16) 0.2185(17) 0.3119(14) 0.146(9) Uiso d P 0.456(15) 1 C 2
O O19B 0.0154(13) 0.2819(15) 0.4580(11) 0.106(6) Uiso d P 0.456(15) 1 C 2
O O20 0.7508(4) 0.5264(4) 0.0772(3) 0.0555(13) Uani d . 1 1 . .
H H20A 0.8204 0.5415 0.1055 0.083 Uiso d R 1 1 . .
H H20B 0.7080 0.5248 0.1082 0.083 Uiso d R 1 1 . .
O O21 0.6981(4) 0.1840(4) 0.3583(3) 0.0710(15) Uani d . 1 1 . .
H H21A 0.6973 0.1473 0.3886 0.106 Uiso d R 1 1 . .
H H21B 0.7619 0.1613 0.3547 0.106 Uiso d R 1 1 . .

loop_
_atom_site_aniso_label
_atom_site_aniso_U_11
_atom_site_aniso_U_22
_atom_site_aniso_U_33
_atom_site_aniso_U_12
_atom_site_aniso_U_13
_atom_site_aniso_U_23
Mn1 0.0292(5) 0.0412(6) 0.0418(6) 0.0069(4) 0.0078(4) 0.0175(5)
O1 0.036(2) 0.055(3) 0.045(3) 0.013(2) 0.010(2) 0.027(2)
N1 0.038(3) 0.041(3) 0.039(3) 0.011(2) 0.018(2) 0.021(2)
N2 0.048(3) 0.056(4) 0.033(3) 0.009(3) 0.009(3) 0.025(3)
N3 0.034(3) 0.042(3) 0.042(3) 0.006(2) 0.011(2) 0.015(3)
N4 0.029(3) 0.047(3) 0.039(3) -0.003(2) 0.007(2) 0.025(3)
N5 0.037(3) 0.042(3) 0.031(3) 0.009(2) 0.010(2) 0.013(2)
N6 0.042(3) 0.043(3) 0.049(3) 0.012(2) 0.013(3) 0.022(3)
N7 0.034(3) 0.047(3) 0.038(3) 0.006(2) 0.010(2) 0.017(3)
N8 0.031(3) 0.040(3) 0.037(3) 0.000(2) 0.013(2) 0.014(2)
N9 0.055(4) 0.038(3) 0.054(4) 0.009(3) 0.007(3) 0.014(3)
C1 0.048(4) 0.060(5) 0.061(5) 0.011(3) 0.023(4) 0.032(4)
C2 0.073(5) 0.095(6) 0.058(5) 0.018(5) 0.036(5) 0.043(5)
C3 0.069(5) 0.071(5) 0.041(4) 0.015(4) 0.017(4) 0.028(4)
C4 0.035(3) 0.033(3) 0.038(4) 0.005(3) 0.010(3) 0.012(3)
C5 0.034(3) 0.031(3) 0.031(3) 0.005(2) 0.007(3) 0.009(3)
C6 0.032(3) 0.045(4) 0.054(4) 0.002(3) 0.008(3) 0.018(3)
C7 0.039(4) 0.079(5) 0.049(4) -0.005(4) 0.009(3) 0.030(4)
C8 0.039(4) 0.079(5) 0.054(5) -0.003(3) -0.001(3) 0.042(4)
C9 0.045(4) 0.042(4) 0.036(4) -0.002(3) 0.002(3) 0.013(3)
C10 0.051(4) 0.047(4) 0.049(4) 0.005(3) 0.008(4) 0.009(3)
C11 0.065(5) 0.039(4) 0.051(4) 0.015(3) 0.020(4) 0.016(3)
C12 0.035(3) 0.047(4) 0.036(3) 0.012(3) 0.016(3) 0.025(3)
C13 0.025(3) 0.042(4) 0.041(3) 0.008(3) 0.011(3) 0.019(3)
C14 0.034(3) 0.060(5) 0.049(4) 0.001(3) 0.008(3) 0.019(4)
C15 0.037(4) 0.053(4) 0.048(4) -0.004(3) 0.009(3) 0.020(3)
C16 0.051(4) 0.041(4) 0.059(5) 0.007(3) 0.018(4) 0.025(4)
C17 0.044(4) 0.044(4) 0.057(5) 0.004(3) -0.001(3) 0.018(4)
C18 0.087(6) 0.031(4) 0.118(8) 0.006(4) -0.004(6) 0.001(5)
Mn2 0.0334(5) 0.0383(5) 0.0356(5) 0.0089(4) 0.0071(4) 0.0145(4)
O2 0.058(3) 0.061(3) 0.044(3) 0.028(2) 0.022(2) 0.032(2)
O3 0.085(3) 0.037(3) 0.039(3) 0.015(2) 0.014(3) 0.013(2)
N10 0.040(3) 0.035(3) 0.034(3) 0.005(2) 0.008(2) 0.012(2)
N11 0.057(4) 0.044(3) 0.042(3) 0.004(3) -0.005(3) 0.020(3)
N12 0.035(3) 0.062(4) 0.067(4) 0.006(3) -0.002(3) 0.018(3)
N13 0.033(3) 0.039(3) 0.044(3) 0.003(2) 0.010(3) 0.009(3)
N14 0.040(3) 0.038(3) 0.034(3) 0.004(2) 0.010(2) 0.012(2)
N15 0.057(3) 0.045(3) 0.053(4) 0.021(3) 0.021(3) 0.026(3)
N16 0.034(3) 0.065(4) 0.037(3) 0.014(3) 0.007(3) 0.013(3)
N17 0.034(3) 0.047(3) 0.035(3) 0.003(2) 0.010(2) 0.020(3)
C19 0.054(4) 0.046(4) 0.045(4) 0.006(3) 0.016(3) 0.023(3)
C20 0.077(5) 0.045(4) 0.039(4) 0.006(4) 0.025(4) 0.017(3)
C21 0.083(6) 0.037(4) 0.037(4) 0.006(4) 0.007(4) 0.014(3)
C22 0.042(4) 0.033(3) 0.036(4) 0.012(3) 0.002(3) 0.006(3)
C23 0.036(3) 0.034(3) 0.038(4) 0.005(3) -0.002(3) 0.009(3)
C24 0.031(4) 0.077(6) 0.081(6) 0.003(4) 0.004(4) 0.014(5)
C25 0.050(4) 0.047(4) 0.064(5) -0.005(3) 0.026(4) 0.006(4)
C26 0.041(4) 0.049(4) 0.046(4) 0.002(3) 0.018(3) 0.008(3)
C27 0.051(4) 0.042(4) 0.043(4) 0.001(3) 0.013(3) 0.016(3)
C28 0.068(5) 0.041(4) 0.056(5) 0.004(3) 0.028(4) 0.016(4)
C29 0.090(6) 0.041(4) 0.069(5) 0.023(4) 0.045(5) 0.023(4)
C30 0.045(4) 0.039(4) 0.038(4) 0.015(3) 0.017(3) 0.017(3)
C31 0.030(3) 0.049(4) 0.036(3) 0.009(3) 0.007(3) 0.020(3)
C32 0.038(4) 0.072(5) 0.049(4) 0.005(4) 0.013(3) 0.016(4)
C33 0.046(4) 0.059(5) 0.045(4) -0.007(3) 0.012(3) 0.009(4)
C34 0.040(4) 0.049(4) 0.036(4) 0.000(3) 0.007(3) 0.021(3)
Cl1 0.0398(8) 0.0434(9) 0.0380(9) 0.0048(7) 0.0074(7) 0.0153(7)
O4 0.054(3) 0.077(4) 0.057(3) -0.021(3) 0.001(3) 0.030(3)
O5 0.070(3) 0.095(4) 0.087(4) 0.027(3) 0.016(3) 0.069(4)
O6 0.064(3) 0.060(3) 0.080(4) 0.020(3) 0.032(3) 0.023(3)
O7 0.093(4) 0.076(4) 0.041(3) -0.013(3) 0.018(3) -0.003(3)
Cl2 0.0461(9) 0.0512(10) 0.0397(9) 0.0108(8) 0.0107(8) 0.0143(8)
O8 0.066(3) 0.088(4) 0.064(4) 0.025(3) 0.035(3) 0.012(3)
O9 0.084(4) 0.128(6) 0.080(4) 0.008(4) -0.006(3) 0.073(4)
O10A 0.089(10) 0.038(4) 0.068(5) -0.001(4) 0.029(5) 0.007(4)
O11A 0.038(4) 0.092(10) 0.057(5) 0.008(5) 0.021(4) 0.003(6)
O10B 0.15(4) 0.07(2) 0.11(2) 0.08(3) 0.09(3) 0.065(18)
O11B 0.13(3) 0.11(3) 0.16(3) -0.04(2) 0.02(2) 0.02(3)
Cl3 0.0446(10) 0.0509(11) 0.0708(13) 0.0079(8) 0.0019(10) 0.0164(10)
O12 0.081(5) 0.200(9) 0.145(8) 0.023(5) -0.040(5) 0.028(7)
Cl4 0.0525(10) 0.0490(10) 0.0529(11) 0.0070(8) 0.0066(9) 0.0217(9)
O20 0.051(3) 0.064(3) 0.051(3) 0.001(2) -0.004(2) 0.033(3)
O21 0.069(3) 0.081(4) 0.061(3) 0.017(3) 0.021(3) 0.022(3)

loop_
_atom_type_symbol
_atom_type_description
_atom_type_scat_dispersion_real
_atom_type_scat_dispersion_imag
_atom_type_scat_source
C C 0.0033 0.0016 'International Tables Vol C Tables 4.2.6.8 and 6.1.1.4'
H H 0.0000 0.0000 'International Tables Vol C Tables 4.2.6.8 and 6.1.1.4'
Cl Cl 0.1484 0.1585 'International Tables Vol C Tables 4.2.6.8 and 6.1.1.4'
Mn Mn 0.3368 0.7283 'International Tables Vol C Tables 4.2.6.8 and 6.1.1.4'
N N 0.0061 0.0033 'International Tables Vol C Tables 4.2.6.8 and 6.1.1.4'
O O 0.0106 0.0060 'International Tables Vol C Tables 4.2.6.8 and 6.1.1.4'

loop_
_geom_angle_atom_site_label_1
_geom_angle_atom_site_label_2
_geom_angle_atom_site_label_3
_geom_angle_site_symmetry_1
_geom_angle_site_symmetry_3
_geom_angle
_geom_angle_publ_flag
N9 Mn1 O1 . . 90.14(19) ?
N9 Mn1 N4 . . 95.16(19) ?
O1 Mn1 N4 . . 91.18(17) ?
N9 Mn1 N8 . . 92.58(19) ?
O1 Mn1 N8 . . 89.07(16) ?
N4 Mn1 N8 . . 172.26(18) ?
N9 Mn1 N1 . . 85.1(2) ?
O1 Mn1 N1 . . 163.05(16) ?
N4 Mn1 N1 . . 73.12(18) y
N8 Mn1 N1 . . 107.36(18) ?
N9 Mn1 N5 . . 165.5(2) ?
O1 Mn1 N5 . . 92.60(17) ?
N4 Mn1 N5 . . 98.99(18) ?
N8 Mn1 N5 . . 73.27(18) y
N1 Mn1 N5 . . 96.08(17) ?
Mn1 O1 H1A . . 113.2 ?
Mn1 O1 H1B . . 100.7 ?
H1A O1 H1B . . 114.1 ?
C1 N1 C4 . . 116.4(6) ?
C1 N1 Mn1 . . 127.0(4) ?
C4 N1 Mn1 . . 116.5(4) ?
C4 N2 C3 . . 116.1(6) ?
C6 N3 C5 . . 116.4(5) ?
C8 N4 C5 . . 116.5(5) ?
C8 N4 Mn1 . . 126.6(4) ?
C5 N4 Mn1 . . 116.5(4) ?
C12 N5 C9 . . 117.7(5) ?
C12 N5 Mn1 . . 115.6(4) ?
C9 N5 Mn1 . . 126.6(4) ?
C12 N6 C11 . . 115.1(5) ?
C14 N7 C13 . . 116.3(5) ?
C13 N8 C16 . . 117.3(5) ?
C13 N8 Mn1 . . 115.7(4) ?
C16 N8 Mn1 . . 125.5(4) ?
C17 N9 Mn1 . . 169.7(6) ?
N1 C1 C2 . . 121.8(7) ?
N1 C1 H1 . . 119.1 ?
C2 C1 H1 . . 119.1 ?
C3 C2 C1 . . 117.1(7) ?
C3 C2 H2 . . 121.4 ?
C1 C2 H2 . . 121.4 ?
N2 C3 C2 . . 122.3(7) ?
N2 C3 H3 . . 118.9 ?
C2 C3 H3 . . 118.9 ?
N2 C4 N1 . . 126.4(6) ?
N2 C4 C5 . . 117.2(5) ?
N1 C4 C5 . . 116.4(5) ?
N3 C5 N4 . . 124.8(6) ?
N3 C5 C4 . . 118.7(5) ?
N4 C5 C4 . . 116.5(5) ?
N3 C6 C7 . . 123.2(6) ?
N3 C6 H6 . . 118.4 ?
C7 C6 H6 . . 118.4 ?
C6 C7 C8 . . 115.9(7) ?
C6 C7 H7 . . 122.1 ?
C8 C7 H7 . . 122.1 ?
N4 C8 C7 . . 123.2(6) ?
N4 C8 H8 . . 118.4 ?
C7 C8 H8 . . 118.4 ?
N5 C9 C10 . . 120.7(6) ?
N5 C9 H9 . . 119.6 ?
C10 C9 H9 . . 119.6 ?
C11 C10 C9 . . 117.7(6) ?
C11 C10 H10 . . 121.2 ?
C9 C10 H10 . . 121.2 ?
N6 C11 C10 . . 123.1(6) ?
N6 C11 H11 . . 118.4 ?
C10 C11 H11 . . 118.4 ?
N5 C12 N6 . . 125.6(6) ?
N5 C12 C13 . . 117.2(5) ?
N6 C12 C13 . . 117.2(5) ?
N7 C13 N8 . . 125.7(6) ?
N7 C13 C12 . . 117.7(5) ?
N8 C13 C12 . . 116.6(5) ?
N7 C14 C15 . . 123.1(6) ?
N7 C14 H14 . . 118.5 ?
C15 C14 H14 . . 118.5 ?
C14 C15 C16 . . 116.4(6) ?
C14 C15 H15 . . 121.8 ?
C16 C15 H15 . . 121.8 ?
N8 C16 C15 . . 121.2(6) ?
N8 C16 H16 . . 119.4 ?
C15 C16 H16 . . 119.4 ?
N9 C17 C18 . . 179.5(9) ?
C17 C18 H18A . . 109.5 ?
C17 C18 H18B . . 109.5 ?
H18A C18 H18B . . 109.5 ?
C17 C18 H18C . . 109.5 ?
H18A C18 H18C . . 109.5 ?
H18B C18 H18C . . 109.5 ?
O3 Mn2 O2 . . 86.66(17) ?
O3 Mn2 N13 . . 101.24(18) ?
O2 Mn2 N13 . . 93.91(19) ?
O3 Mn2 N10 . . 90.61(17) ?
O2 Mn2 N10 . . 165.85(17) ?
N13 Mn2 N10 . . 72.99(19) y
O3 Mn2 N14 . . 162.02(18) ?
O2 Mn2 N14 . . 85.53(17) ?
N13 Mn2 N14 . . 95.43(18) ?
N10 Mn2 N14 . . 100.74(18) ?
O3 Mn2 N17 . . 93.05(18) ?
O2 Mn2 N17 . . 99.04(17) ?
N13 Mn2 N17 . . 161.24(19) ?
N10 Mn2 N17 . . 94.97(18) ?
N14 Mn2 N17 . . 72.26(18) y
Mn2 O2 H2A . . 126.8 ?
Mn2 O2 H2B . . 123.2 ?
H2A O2 H2B . . 105.2 ?
Mn2 O3 H3A . . 116.4 ?
Mn2 O3 H3B . . 124.8 ?
H3A O3 H3B . . 118.5 ?
C22 N10 C19 . . 116.1(6) ?
C22 N10 Mn2 . . 117.0(4) ?
C19 N10 Mn2 . . 126.9(4) ?
C21 N11 C22 . . 115.2(6) ?
C23 N12 C24 . . 114.6(7) ?
C26 N13 C23 . . 116.6(5) ?
C26 N13 Mn2 . . 126.0(5) ?
C23 N13 Mn2 . . 117.1(4) ?
C27 N14 C30 . . 116.6(5) ?
C27 N14 Mn2 . . 125.9(4) ?
C30 N14 Mn2 . . 117.1(4) ?
C30 N15 C29 . . 115.6(6) ?
C31 N16 C32 . . 115.5(6) ?
C31 N17 C34 . . 116.9(5) ?
C31 N17 Mn2 . . 117.1(4) ?
C34 N17 Mn2 . . 125.3(4) ?
N10 C19 C20 . . 122.8(6) ?
N10 C19 H19 . . 118.6 ?
C20 C19 H19 . . 118.6 ?
C19 C20 C21 . . 115.3(7) ?
C19 C20 H20 . . 122.3 ?
C21 C20 H20 . . 122.3 ?
N11 C21 C20 . . 124.9(7) ?
N11 C21 H21 . . 117.6 ?
C20 C21 H21 . . 117.6 ?
N10 C22 N11 . . 125.7(7) ?
N10 C22 C23 . . 116.1(6) ?
N11 C22 C23 . . 118.2(6) ?
N12 C23 N13 . . 126.4(7) ?
N12 C23 C22 . . 117.3(6) ?
N13 C23 C22 . . 116.3(5) ?
N12 C24 C25 . . 124.5(7) ?
N12 C24 H24 . . 117.7 ?
C25 C24 H24 . . 117.7 ?
C24 C25 C26 . . 116.1(7) ?
C24 C25 H25 . . 122.0 ?
C26 C25 H25 . . 122.0 ?
N13 C26 C25 . . 121.7(7) ?
N13 C26 H26 . . 119.1 ?
C25 C26 H26 . . 119.1 ?
N14 C27 C28 . . 121.4(6) ?
N14 C27 H27 . . 119.3 ?
C28 C27 H27 . . 119.3 ?
C29 C28 C27 . . 117.2(7) ?
C29 C28 H28 . . 121.4 ?
C27 C28 H28 . . 121.4 ?
N15 C29 C28 . . 122.8(6) ?
N15 C29 H29 . . 118.6 ?
C28 C29 H29 . . 118.6 ?
N15 C30 N14 . . 126.3(6) ?
N15 C30 C31 . . 117.3(5) ?
N14 C30 C31 . . 116.4(5) ?
N16 C31 N17 . . 126.2(6) ?
N16 C31 C30 . . 117.7(6) ?
N17 C31 C30 . . 116.1(5) ?
N16 C32 C33 . . 123.1(6) ?
N16 C32 H32 . . 118.4 ?
C33 C32 H32 . . 118.4 ?
C32 C33 C34 . . 117.3(7) ?
C32 C33 H33 . . 121.3 ?
C34 C33 H33 . . 121.3 ?
N17 C34 C33 . . 120.9(6) ?
N17 C34 H34 . . 119.6 ?
C33 C34 H34 . . 119.6 ?
O5 Cl1 O7 . . 110.5(4) ?
O5 Cl1 O4 . . 110.4(3) ?
O7 Cl1 O4 . . 107.9(3) ?
O5 Cl1 O6 . . 108.9(3) ?
O7 Cl1 O6 . . 109.3(3) ?
O4 Cl1 O6 . . 109.8(3) ?
O10B Cl2 O8 . . 117.6(10) ?
O10B Cl2 O11A . . 62.5(17) ?
O8 Cl2 O11A . . 111.9(4) ?
O10B Cl2 O9 . . 127.2(13) ?
O8 Cl2 O9 . . 112.5(4) ?
O11A Cl2 O9 . . 112.5(5) ?
O10B Cl2 O10A . . 48.5(17) ?
O8 Cl2 O10A . . 106.0(5) ?
O11A Cl2 O10A . . 110.6(6) ?
O9 Cl2 O10A . . 102.9(5) ?
O10B Cl2 O11B . . 100.7(18) ?
O8 Cl2 O11B . . 90.8(19) ?
O9 Cl2 O11B . . 94.1(17) ?
O10A Cl2 O11B . . 149.0(19) ?
O12 Cl3 O15A . . 119.9(8) ?
O12 Cl3 O14B . . 109.7(7) ?
O15A Cl3 O14B . . 76.6(8) ?
O12 Cl3 O13A . . 105.4(6) ?
O15A Cl3 O13A . . 112.1(7) ?
O14B Cl3 O13A . . 132.3(7) ?
O12 Cl3 O13B . . 131.8(8) ?
O15A Cl3 O13B . . 67.0(9) ?
O14B Cl3 O13B . . 117.8(9) ?
O13A Cl3 O13B . . 45.1(8) ?
O12 Cl3 O14A . . 106.8(6) ?
O15A Cl3 O14A . . 111.6(7) ?
O13A Cl3 O14A . . 98.8(7) ?
O13B Cl3 O14A . . 113.9(8) ?
O12 Cl3 O15B . . 76.7(10) ?
O14B Cl3 O15B . . 100.7(11) ?
O13A Cl3 O15B . . 118.2(10) ?
O13B Cl3 O15B . . 86.9(12) ?
O14A Cl3 O15B . . 140.8(10) ?
O18A Cl4 O19A . . 111.2(10) ?
O18A Cl4 O18B . . 56.8(9) ?
O19A Cl4 O18B . . 158.0(12) ?
O18A Cl4 O16A . . 103.1(8) ?
O19A Cl4 O16A . . 113.4(10) ?
O18B Cl4 O16A . . 88.2(10) ?
O18A Cl4 O17B . . 133.9(8) ?
O19A Cl4 O17B . . 69.2(9) ?
O18B Cl4 O17B . . 104.9(10) ?
O16A Cl4 O17B . . 119.3(7) ?
O18A Cl4 O19B . . 60.7(8) ?
O19A Cl4 O19B . . 50.7(9) ?
O18B Cl4 O19B . . 112.8(11) ?
O16A Cl4 O19B . . 128.6(8) ?
O17B Cl4 O19B . . 100.6(8) ?
O18A Cl4 O17A . . 114.3(9) ?
O19A Cl4 O17A . . 109.5(10) ?
O18B Cl4 O17A . . 66.3(9) ?
O16A Cl4 O17A . . 105.2(8) ?
O19B Cl4 O17A . . 126.2(9) ?
O18A Cl4 O16B . . 118.0(8) ?
O19A Cl4 O16B . . 85.3(9) ?
O18B Cl4 O16B . . 116.3(10) ?
O17B Cl4 O16B . . 108.1(8) ?
O19B Cl4 O16B . . 112.5(9) ?
O17A Cl4 O16B . . 114.6(8) ?
H20A O20 H20B . . 110.5 ?
H21A O21 H21B . . 85.1 ?

loop_
_geom_bond_atom_site_label_1
_geom_bond_atom_site_label_2
_geom_bond_site_symmetry_2
_geom_bond_distance
_geom_bond_publ_flag
Mn1 N9 . 2.170(6) y
Mn1 O1 . 2.182(4) y
Mn1 N4 . 2.236(4) y
Mn1 N8 . 2.254(5) y
Mn1 N1 . 2.259(5) y
Mn1 N5 . 2.271(5) y
O1 H1A . 0.8400 ?
O1 H1B . 0.8401 ?
N1 C1 . 1.321(8) ?
N1 C4 . 1.338(7) ?
N2 C4 . 1.332(7) ?
N2 C3 . 1.335(8) ?
N3 C6 . 1.331(8) ?
N3 C5 . 1.339(7) ?
N4 C8 . 1.302(8) ?
N4 C5 . 1.351(7) ?
N5 C12 . 1.330(7) ?
N5 C9 . 1.334(7) ?
N6 C12 . 1.330(7) ?
N6 C11 . 1.338(8) ?
N7 C14 . 1.327(8) ?
N7 C13 . 1.328(7) ?
N8 C13 . 1.336(7) ?
N8 C16 . 1.339(8) ?
N9 C17 . 1.115(8) ?
C1 C2 . 1.397(10) ?
C1 H1 . 0.9500 ?
C2 C3 . 1.366(10) ?
C2 H2 . 0.9500 ?
C3 H3 . 0.9500 ?
C4 C5 . 1.478(8) ?
C6 C7 . 1.354(9) ?
C6 H6 . 0.9500 ?
C7 C8 . 1.397(9) ?
C7 H7 . 0.9500 ?
C8 H8 . 0.9500 ?
C9 C10 . 1.362(9) ?
C9 H9 . 0.9500 ?
C10 C11 . 1.361(9) ?
C10 H10 . 0.9500 ?
C11 H11 . 0.9500 ?
C12 C13 . 1.488(8) ?
C14 C15 . 1.383(9) ?
C14 H14 . 0.9500 ?
C15 C16 . 1.387(8) ?
C15 H15 . 0.9500 ?
C16 H16 . 0.9500 ?
C17 C18 . 1.464(10) ?
C18 H18A . 0.9800 ?
C18 H18B . 0.9800 ?
C18 H18C . 0.9800 ?
Mn2 O3 . 2.107(4) y
Mn2 O2 . 2.174(4) y
Mn2 N13 . 2.238(5) y
Mn2 N10 . 2.267(5) y
Mn2 N14 . 2.269(5) y
Mn2 N17 . 2.272(5) y
O2 H2A . 0.8400 ?
O2 H2B . 0.8400 ?
O3 H3A . 0.8400 ?
O3 H3B . 0.8401 ?
N10 C22 . 1.330(7) ?
N10 C19 . 1.341(8) ?
N11 C21 . 1.311(9) ?
N11 C22 . 1.338(8) ?
N12 C23 . 1.324(7) ?
N12 C24 . 1.340(10) ?
N13 C26 . 1.328(8) ?
N13 C23 . 1.345(8) ?
N14 C27 . 1.338(8) ?
N14 C30 . 1.339(7) ?
N15 C30 . 1.320(7) ?
N15 C29 . 1.345(9) ?
N16 C31 . 1.327(7) ?
N16 C32 . 1.346(9) ?
N17 C31 . 1.334(7) ?
N17 C34 . 1.354(7) ?
C19 C20 . 1.359(9) ?
C19 H19 . 0.9500 ?
C20 C21 . 1.369(9) ?
C20 H20 . 0.9500 ?
C21 H21 . 0.9500 ?
C22 C23 . 1.498(9) ?
C24 C25 . 1.355(11) ?
C24 H24 . 0.9500 ?
C25 C26 . 1.387(9) ?
C25 H25 . 0.9500 ?
C26 H26 . 0.9500 ?
C27 C28 . 1.376(9) ?
C27 H27 . 0.9500 ?
C28 C29 . 1.362(10) ?
C28 H28 . 0.9500 ?
C29 H29 . 0.9500 ?
C30 C31 . 1.493(9) ?
C32 C33 . 1.365(10) ?
C32 H32 . 0.9500 ?
C33 C34 . 1.376(8) ?
C33 H33 . 0.9500 ?
C34 H34 . 0.9500 ?
Cl1 O5 . 1.412(5) ?
Cl1 O7 . 1.422(5) ?
Cl1 O4 . 1.431(5) ?
Cl1 O6 . 1.438(5) ?
Cl2 O10B . 1.353(18) ?
Cl2 O8 . 1.399(5) ?
Cl2 O11A . 1.401(8) ?
Cl2 O9 . 1.411(5) ?
Cl2 O10A . 1.476(8) ?
Cl2 O11B . 1.53(3) ?
Cl3 O12 . 1.360(7) ?
Cl3 O15A . 1.373(14) ?
Cl3 O14B . 1.383(13) ?
Cl3 O13A . 1.405(11) ?
Cl3 O13B . 1.45(2) ?
Cl3 O14A . 1.479(12) ?
Cl3 O15B . 1.58(3) ?
Cl4 O18A . 1.356(15) ?
Cl4 O19A . 1.37(2) ?
Cl4 O18B . 1.40(2) ?
Cl4 O16A . 1.419(12) ?
Cl4 O17B . 1.420(13) ?
Cl4 O19B . 1.434(17) ?
Cl4 O17A . 1.459(15) ?
Cl4 O16B . 1.466(13) ?
O20 H20A . 0.8400 ?
O20 H20B . 0.8400 ?
O21 H21A . 0.8402 ?
O21 H21B . 0.8401 ?

loop_
_geom_hbond_atom_site_label_D
_geom_hbond_atom_site_label_H
_geom_hbond_atom_site_label_A
_geom_hbond_site_symmetry_A
_geom_hbond_distance_DH
_geom_hbond_distance_HA
_geom_hbond_distance_DA
_geom_hbond_angle_DHA
O1 H1A N6 2_666 0.84 2.49 3.139(6) 135
O1 H1A N7 2_666 0.84 2.15 2.923(6) 152
O1 H1B O21 2_666 0.84 1.89 2.695(7) 160
O2 H2A N15 2_675 0.84 2.59 3.244(7) 136
O2 H2A N16 2_675 0.84 2.25 3.012(7) 151
O2 H2B O11A 2_665 0.84 2.01 2.809(10) 158
O3 H3A O20 . 0.84 1.79 2.614(6) 166
O3 H3B O4 2_665 0.84 2.07 2.861(6) 157
O20 H20A N2 1_655 0.84 2.08 2.903(7) 168
O20 H20A N3 1_655 0.84 2.56 3.066(7) 120
O20 H20B O6 . 0.84 2.08 2.871(7) 157
O21 H21A O12 2_656 0.84 2.43 3.126(12) 141
O21 H21B O16A 1_655 0.84 2.07 2.904(13) 172

loop_
_geom_torsion_atom_site_label_1
_geom_torsion_atom_site_label_2
_geom_torsion_atom_site_label_3
_geom_torsion_atom_site_label_4
_geom_torsion_site_symmetry_1
_geom_torsion_site_symmetry_2
_geom_torsion_site_symmetry_3
_geom_torsion_site_symmetry_4
_geom_torsion
_geom_torsion_publ_flag
N9 Mn1 N1 C1 . . . . 86.1(5) ?
O1 Mn1 N1 C1 . . . . 160.2(6) ?
N4 Mn1 N1 C1 . . . . -177.0(6) ?
N8 Mn1 N1 C1 . . . . -5.1(6) ?
N5 Mn1 N1 C1 . . . . -79.4(5) ?
N9 Mn1 N1 C4 . . . . -89.4(4) ?
O1 Mn1 N1 C4 . . . . -15.3(9) ?
N4 Mn1 N1 C4 . . . . 7.6(4) ?
N8 Mn1 N1 C4 . . . . 179.5(4) ?
N5 Mn1 N1 C4 . . . . 105.1(4) ?
N9 Mn1 N4 C8 . . . . -97.9(6) ?
O1 Mn1 N4 C8 . . . . -7.6(6) ?
N1 Mn1 N4 C8 . . . . 178.9(6) ?
N5 Mn1 N4 C8 . . . . 85.2(6) ?
N9 Mn1 N4 C5 . . . . 74.7(4) ?
O1 Mn1 N4 C5 . . . . 164.9(4) ?
N1 Mn1 N4 C5 . . . . -8.6(4) ?
N5 Mn1 N4 C5 . . . . -102.3(4) ?
N9 Mn1 N5 C12 . . . . 19.3(10) ?
O1 Mn1 N5 C12 . . . . -81.4(4) ?
N4 Mn1 N5 C12 . . . . -173.0(4) ?
N8 Mn1 N5 C12 . . . . 6.8(4) ?
N1 Mn1 N5 C12 . . . . 113.2(4) ?
N9 Mn1 N5 C9 . . . . -163.2(8) ?
O1 Mn1 N5 C9 . . . . 96.1(5) ?
N4 Mn1 N5 C9 . . . . 4.5(5) ?
N8 Mn1 N5 C9 . . . . -175.6(6) ?
N1 Mn1 N5 C9 . . . . -69.3(5) ?
N9 Mn1 N8 C13 . . . . 172.0(4) ?
O1 Mn1 N8 C13 . . . . 81.9(4) ?
N1 Mn1 N8 C13 . . . . -102.3(4) ?
N5 Mn1 N8 C13 . . . . -11.1(4) ?
N9 Mn1 N8 C16 . . . . 6.4(5) ?
O1 Mn1 N8 C16 . . . . -83.7(5) ?
N1 Mn1 N8 C16 . . . . 92.1(5) ?
N5 Mn1 N8 C16 . . . . -176.7(6) ?
O1 Mn1 N9 C17 . . . . -97(4) ?
N4 Mn1 N9 C17 . . . . -6(4) ?
N8 Mn1 N9 C17 . . . . 174(4) ?
N1 Mn1 N9 C17 . . . . 67(4) ?
N5 Mn1 N9 C17 . . . . 162(3) ?
C4 N1 C1 C2 . . . . -0.1(10) ?
Mn1 N1 C1 C2 . . . . -175.5(5) ?
N1 C1 C2 C3 . . . . 0.9(11) ?
C4 N2 C3 C2 . . . . 0.5(10) ?
C1 C2 C3 N2 . . . . -1.1(12) ?
C3 N2 C4 N1 . . . . 0.4(9) ?
C3 N2 C4 C5 . . . . -178.5(6) ?
C1 N1 C4 N2 . . . . -0.6(9) ?
Mn1 N1 C4 N2 . . . . 175.3(5) ?
C1 N1 C4 C5 . . . . 178.3(5) ?
Mn1 N1 C4 C5 . . . . -5.8(7) ?
C6 N3 C5 N4 . . . . -1.6(9) ?
C6 N3 C5 C4 . . . . 178.7(5) ?
C8 N4 C5 N3 . . . . 2.3(9) ?
Mn1 N4 C5 N3 . . . . -171.0(4) ?
C8 N4 C5 C4 . . . . -178.0(6) ?
Mn1 N4 C5 C4 . . . . 8.7(7) ?
N2 C4 C5 N3 . . . . -3.2(8) ?
N1 C4 C5 N3 . . . . 177.8(5) ?
N2 C4 C5 N4 . . . . 177.1(5) ?
N1 C4 C5 N4 . . . . -1.9(8) ?
C5 N3 C6 C7 . . . . -0.7(10) ?
N3 C6 C7 C8 . . . . 1.9(11) ?
C5 N4 C8 C7 . . . . -0.9(10) ?
Mn1 N4 C8 C7 . . . . 171.6(5) ?
C6 C7 C8 N4 . . . . -1.1(11) ?
C12 N5 C9 C10 . . . . -0.5(9) ?
Mn1 N5 C9 C10 . . . . -178.0(5) ?
N5 C9 C10 C11 . . . . 0.3(10) ?
C12 N6 C11 C10 . . . . -1.1(10) ?
C9 C10 C11 N6 . . . . 0.6(11) ?
C9 N5 C12 N6 . . . . -0.1(9) ?
Mn1 N5 C12 N6 . . . . 177.7(5) ?
C9 N5 C12 C13 . . . . 180.0(5) ?
Mn1 N5 C12 C13 . . . . -2.3(7) ?
C11 N6 C12 N5 . . . . 0.8(9) ?
C11 N6 C12 C13 . . . . -179.2(6) ?
C14 N7 C13 N8 . . . . -0.3(9) ?
C14 N7 C13 C12 . . . . -179.4(6) ?
C16 N8 C13 N7 . . . . 1.6(9) ?
Mn1 N8 C13 N7 . . . . -165.2(5) ?
C16 N8 C13 C12 . . . . -179.4(5) ?
Mn1 N8 C13 C12 . . . . 13.8(7) ?
N5 C12 C13 N7 . . . . 171.4(5) ?
N6 C12 C13 N7 . . . . -8.6(8) ?
N5 C12 C13 N8 . . . . -7.7(8) ?
N6 C12 C13 N8 . . . . 172.3(5) ?
C13 N7 C14 C15 . . . . -2.3(10) ?
N7 C14 C15 C16 . . . . 3.5(10) ?
C13 N8 C16 C15 . . . . -0.2(9) ?
Mn1 N8 C16 C15 . . . . 165.2(5) ?
C14 C15 C16 N8 . . . . -2.1(10) ?
O3 Mn2 N10 C22 . . . . 97.0(4) ?
O2 Mn2 N10 C22 . . . . 18.3(9) ?
N13 Mn2 N10 C22 . . . . -4.6(4) ?
N14 Mn2 N10 C22 . . . . -97.1(4) ?
N17 Mn2 N10 C22 . . . . -169.9(4) ?
O3 Mn2 N10 C19 . . . . -82.9(5) ?
O2 Mn2 N10 C19 . . . . -161.6(6) ?
N13 Mn2 N10 C19 . . . . 175.6(5) ?
N14 Mn2 N10 C19 . . . . 83.1(5) ?
N17 Mn2 N10 C19 . . . . 10.3(5) ?
O3 Mn2 N13 C26 . . . . 93.6(5) ?
O2 Mn2 N13 C26 . . . . 6.3(5) ?
N10 Mn2 N13 C26 . . . . -179.2(5) ?
N14 Mn2 N13 C26 . . . . -79.6(5) ?
N17 Mn2 N13 C26 . . . . -127.4(6) ?
O3 Mn2 N13 C23 . . . . -80.6(4) ?
O2 Mn2 N13 C23 . . . . -168.0(4) ?
N10 Mn2 N13 C23 . . . . 6.6(4) ?
N14 Mn2 N13 C23 . . . . 106.2(4) ?
N17 Mn2 N13 C23 . . . . 58.3(8) ?
O3 Mn2 N14 C27 . . . . -143.7(6) ?
O2 Mn2 N14 C27 . . . . -79.1(5) ?
N13 Mn2 N14 C27 . . . . 14.4(5) ?
N10 Mn2 N14 C27 . . . . 88.1(5) ?
N17 Mn2 N14 C27 . . . . 179.9(6) ?
O3 Mn2 N14 C30 . . . . 29.2(9) ?
O2 Mn2 N14 C30 . . . . 93.7(4) ?
N13 Mn2 N14 C30 . . . . -172.7(5) ?
N10 Mn2 N14 C30 . . . . -99.1(5) ?
N17 Mn2 N14 C30 . . . . -7.2(4) ?
O3 Mn2 N17 C31 . . . . -160.4(4) ?
O2 Mn2 N17 C31 . . . . -73.3(4) ?
N13 Mn2 N17 C31 . . . . 59.8(8) ?
N10 Mn2 N17 C31 . . . . 108.8(4) ?
N14 Mn2 N17 C31 . . . . 9.1(4) ?
O3 Mn2 N17 C34 . . . . 9.7(5) ?
O2 Mn2 N17 C34 . . . . 96.8(5) ?
N13 Mn2 N17 C34 . . . . -130.2(6) ?
N10 Mn2 N17 C34 . . . . -81.2(5) ?
N14 Mn2 N17 C34 . . . . 179.1(5) ?
C22 N10 C19 C20 . . . . -2.0(9) ?
Mn2 N10 C19 C20 . . . . 177.8(5) ?
N10 C19 C20 C21 . . . . 1.9(10) ?
C22 N11 C21 C20 . . . . 0.0(10) ?
C19 C20 C21 N11 . . . . -0.8(10) ?
C19 N10 C22 N11 . . . . 1.1(9) ?
Mn2 N10 C22 N11 . . . . -178.7(5) ?
C19 N10 C22 C23 . . . . -177.8(5) ?
Mn2 N10 C22 C23 . . . . 2.4(7) ?
C21 N11 C22 N10 . . . . -0.1(9) ?
C21 N11 C22 C23 . . . . 178.8(5) ?
C24 N12 C23 N13 . . . . 2.7(10) ?
C24 N12 C23 C22 . . . . -176.8(6) ?
C26 N13 C23 N12 . . . . -1.9(9) ?
Mn2 N13 C23 N12 . . . . 172.9(5) ?
C26 N13 C23 C22 . . . . 177.5(5) ?
Mn2 N13 C23 C22 . . . . -7.7(7) ?
N10 C22 C23 N12 . . . . -177.0(5) ?
N11 C22 C23 N12 . . . . 4.0(8) ?
N10 C22 C23 N13 . . . . 3.5(8) ?
N11 C22 C23 N13 . . . . -175.5(5) ?
C23 N12 C24 C25 . . . . -0.5(11) ?
N12 C24 C25 C26 . . . . -2.1(12) ?
C23 N13 C26 C25 . . . . -1.1(9) ?
Mn2 N13 C26 C25 . . . . -175.3(5) ?
C24 C25 C26 N13 . . . . 2.9(10) ?
C30 N14 C27 C28 . . . . 0.3(9) ?
Mn2 N14 C27 C28 . . . . 173.2(5) ?
N14 C27 C28 C29 . . . . 0.7(11) ?
C30 N15 C29 C28 . . . . 2.4(11) ?
C27 C28 C29 N15 . . . . -2.1(11) ?
C29 N15 C30 N14 . . . . -1.3(10) ?
C29 N15 C30 C31 . . . . -179.7(6) ?
C27 N14 C30 N15 . . . . 0.0(10) ?
Mn2 N14 C30 N15 . . . . -173.5(5) ?
C27 N14 C30 C31 . . . . 178.5(5) ?
Mn2 N14 C30 C31 . . . . 4.9(7) ?
C32 N16 C31 N17 . . . . 0.9(10) ?
C32 N16 C31 C30 . . . . -179.8(6) ?
C34 N17 C31 N16 . . . . -1.3(9) ?
Mn2 N17 C31 N16 . . . . 169.6(5) ?
C34 N17 C31 C30 . . . . 179.4(5) ?
Mn2 N17 C31 C30 . . . . -9.7(7) ?
N15 C30 C31 N16 . . . . 2.4(9) ?
N14 C30 C31 N16 . . . . -176.2(6) ?
N15 C30 C31 N17 . . . . -178.2(6) ?
N14 C30 C31 N17 . . . . 3.2(8) ?
C31 N16 C32 C33 . . . . 1.4(10) ?
N16 C32 C33 C34 . . . . -3.1(11) ?
C31 N17 C34 C33 . . . . -0.6(9) ?
Mn2 N17 C34 C33 . . . . -170.6(5) ?
C32 C33 C34 N17 . . . . 2.6(10) ?
